data_7228474
loop_
_publ_author_name
'Tian, Aixiang'
'Ni, Huaiping'
'Ji, Xuebin'
'Tian, Yan'
'Liu, Guocheng'
'Ying, Jun'

_publ_section_title
;
 Influence of pendant 2-[1,2,4]triazol-4-yl-ethylamine and symmetrical
 bis(pyrazol) ligands on dimensional extension of POM-based compounds
;
_journal_issue 49
_journal_name_full 'RSC Adv.'
_journal_page_first 30573
_journal_paper_doi 10.1039/C7RA03884D
_journal_volume 7
_journal_year 2017
_chemical_formula_sum 'C8 H16 Cr0 Cu3 K2 Mo8 N8 O31'
_chemical_formula_weight 1756.63
_chemical_name_systematic
; 
 ? 
;
_space_group_IT_number 2
_symmetry_cell_setting triclinic
_symmetry_space_group_name_Hall '-P 1'
_symmetry_space_group_name_H-M 'P -1'
_atom_sites_solution_hydrogens geom
_atom_sites_solution_primary direct
_atom_sites_solution_secondary difmap
_audit_creation_method SHELXL-97
_audit_update_record
;
2017-03-20 deposited with the CCDC.
2017-06-14 downloaded from the CCDC.
;
_cell_angle_alpha 100.957(2)
_cell_angle_beta 102.211(2)
_cell_angle_gamma 100.545(2)
_cell_formula_units_Z 1
_cell_length_a 8.4612(7)
_cell_length_b 10.5659(11)
_cell_length_c 10.7372(9)
_cell_measurement_reflns_used 3273
_cell_measurement_temperature 293(2)
_cell_measurement_theta_max 28.31
_cell_measurement_theta_min 2.00
_cell_volume 895.82(14)
_computing_cell_refinement 'SMART (Bruker, 2001)'
_computing_data_collection 'SMART (Bruker, 2001)'
_computing_data_reduction 'SAINT+ (Bruker, 1999)'
_computing_molecular_graphics 'PLATON (Spek, 2003)'
_computing_publication_material 'SHELXTL (1998)'
_computing_structure_refinement 'SHELXL-97 (Sheldrick, 1997)'
_computing_structure_solution 'SHELXS-97 (Sheldrick, 1990)'
_diffrn_ambient_temperature 293(2)
_diffrn_measured_fraction_theta_full 0.993
_diffrn_measured_fraction_theta_max 0.993
_diffrn_measurement_device_type 'Bruker P4'
_diffrn_measurement_method 'phi and omega scans'
_diffrn_radiation_monochromator graphite
_diffrn_radiation_source 'fine-focus sealed tube'
_diffrn_radiation_type MoK\a
_diffrn_radiation_wavelength 0.71073
_diffrn_reflns_av_R_equivalents 0.0160
_diffrn_reflns_av_unetI/netI 0.0330
_diffrn_reflns_limit_h_max 11
_diffrn_reflns_limit_h_min -11
_diffrn_reflns_limit_k_max 14
_diffrn_reflns_limit_k_min -14
_diffrn_reflns_limit_l_max 12
_diffrn_reflns_limit_l_min -14
_diffrn_reflns_number 6666
_diffrn_reflns_theta_full 28.31
_diffrn_reflns_theta_max 28.31
_diffrn_reflns_theta_min 2.00
_exptl_absorpt_coefficient_mu 4.790
_exptl_absorpt_correction_T_max 0.487
_exptl_absorpt_correction_T_min 0.419
_exptl_absorpt_correction_type multi-scan
_exptl_crystal_colour green
_exptl_crystal_density_diffrn 3.256
_exptl_crystal_density_method 'not measured'
_exptl_crystal_description clavate
_exptl_crystal_F_000 829
_exptl_crystal_size_max 0.19
_exptl_crystal_size_mid 0.17
_exptl_crystal_size_min 0.15
_refine_diff_density_max 3.916
_refine_diff_density_min -2.445
_refine_diff_density_rms 0.253
_refine_ls_extinction_method none
_refine_ls_goodness_of_fit_ref 1.077
_refine_ls_hydrogen_treatment mixed
_refine_ls_matrix_type full
_refine_ls_number_parameters 274
_refine_ls_number_reflns 4454
_refine_ls_number_restraints 0
_refine_ls_restrained_S_all 1.077
_refine_ls_R_factor_all 0.0470
_refine_ls_R_factor_gt 0.0396
_refine_ls_shift/su_max 0.000
_refine_ls_shift/su_mean 0.000
_refine_ls_structure_factor_coef Fsqd
_refine_ls_weighting_details 'calc w=1/[\s^2^(Fo^2^)+(0.0668P)^2^+8.4945P] where P=(Fo^2^+2Fc^2^)/3'
_refine_ls_weighting_scheme calc
_refine_ls_wR_factor_gt 0.1203
_refine_ls_wR_factor_ref 0.1248
_reflns_number_gt 3833
_reflns_number_total 4454
_reflns_threshold_expression >2sigma(I)
_cod_data_source_file c7ra03884d2.cif
_cod_data_source_block compound-1
_cod_database_code 7228474

loop_
_symmetry_equiv_pos_as_xyz
'x, y, z'
'-x, -y, -z'

loop_
_atom_site_label
_atom_site_type_symbol
_atom_site_fract_x
_atom_site_fract_y
_atom_site_fract_z
_atom_site_U_iso_or_equiv
_atom_site_adp_type
_atom_site_occupancy
_atom_site_symmetry_multiplicity
_atom_site_calc_flag
_atom_site_refinement_flags
Mo1 Mo -0.32379(7) 0.43609(5) 0.01213(5) 0.00911(13) Uani 1 1 d .
O1 O -0.3925(6) 0.5854(5) 0.1063(4) 0.0120(9) Uani 1 1 d .
N1 N 0.1278(7) 0.6548(6) 0.4438(6) 0.0155(11) Uani 1 1 d .
O15 O 0.0259(6) 0.3770(5) 0.3504(4) 0.0154(9) Uani 1 1 d .
C1 C 0.1762(9) 0.7843(7) 0.4913(7) 0.0186(14) Uani 1 1 d .
H1A H 0.1732 0.8287 0.5740 0.022 Uiso 1 1 calc R
O2 O -0.4451(6) 0.7016(5) 0.3156(5) 0.0148(9) Uani 1 1 d .
N2 N 0.1572(8) 0.6294(6) 0.3215(6) 0.0168(11) Uani 1 1 d .
N3 N 0.2306(8) 0.8429(6) 0.4017(6) 0.0181(12) Uani 1 1 d .
Mo3 Mo -0.44399(7) 0.51919(5) 0.28218(5) 0.00969(13) Uani 1 1 d .
O3 O -0.6037(6) 0.7449(5) 0.0614(4) 0.0154(9) Uani 1 1 d .
C2 C 0.2165(9) 0.7433(7) 0.2984(7) 0.0191(14) Uani 1 1 d .
H2A H 0.2449 0.7540 0.2213 0.023 Uiso 1 1 calc R
Mo4 Mo -0.33235(7) 0.80114(6) 0.20113(6) 0.01584(15) Uani 1 1 d .
O4 O -0.3682(8) 0.9479(5) 0.2750(5) 0.0276(12) Uani 1 1 d .
C3 C 0.2954(10) 0.9853(7) 0.4143(8) 0.0218(15) Uani 1 1 d .
H3A H 0.3616 0.9956 0.3517 0.026 Uiso 1 1 calc R
H3B H 0.3677 1.0242 0.5016 0.026 Uiso 1 1 calc R
Cu2 Cu 0.0000 0.5000 0.5000 0.0131(2) Uani 1 2 d S
O5 O -0.3071(7) 0.8272(5) 0.0355(5) 0.0203(11) Uani 1 1 d .
C4 C 0.1588(11) 1.0596(8) 0.3910(9) 0.0289(17) Uani 1 1 d .
H4A H 0.0900 1.0263 0.3018 0.035 Uiso 1 1 calc R
H4B H 0.0889 1.0477 0.4507 0.035 Uiso 1 1 calc R
Cu1 Cu 0.13632(10) 0.44276(8) 0.22835(8) 0.01420(18) Uani 1 1 d .
O6 O -0.5522(6) 0.6329(4) -0.1459(4) 0.0127(9) Uani 1 1 d .
N4 N 0.2404(9) 1.2048(6) 0.4139(7) 0.0256(14) Uani 1 1 d .
H4C H 0.3470 1.2307 0.4362 0.031 Uiso 1 1 calc R
H4D H 0.1802 1.2614 0.4048 0.031 Uiso 1 1 calc R
O14 O -0.5000 1.0000 0.0000 0.0207(15) Uani 1 2 d S
O8 O -0.7042(6) 0.5048(5) 0.1293(4) 0.0133(9) Uani 1 1 d .
O9 O -0.7407(7) 0.8081(5) -0.1860(6) 0.0261(12) Uani 1 1 d .
O10 O -0.2525(6) 0.5294(5) 0.3793(5) 0.0209(11) Uani 1 1 d .
O11 O -0.1331(7) 0.8072(6) 0.2780(6) 0.0325(14) Uani 1 1 d .
O12 O -0.1261(6) 0.4536(6) 0.0984(5) 0.0215(11) Uani 1 1 d .
O7 O -0.4301(8) 0.8520(6) -0.2229(6) 0.0278(12) Uani 1 1 d .
O13 O -0.5826(6) 0.4483(5) 0.3587(5) 0.0182(10) Uani 1 1 d .
Mo2 Mo -0.53652(7) 0.83044(5) -0.10727(5) 0.01231(14) Uani 1 1 d .
K1 K 0.1002(2) 0.12638(19) 0.01880(18) 0.0289(4) Uani 1 1 d .
O16 O 0.1124(8) 0.2602(6) 0.1315(7) 0.0361(15) Uani 1 1 d .

loop_
_atom_site_aniso_label
_atom_site_aniso_U_11
_atom_site_aniso_U_22
_atom_site_aniso_U_33
_atom_site_aniso_U_23
_atom_site_aniso_U_13
_atom_site_aniso_U_12
Mo1 0.0105(2) 0.0096(3) 0.0078(2) 0.00231(18) 0.00248(19) 0.00343(19)
O1 0.013(2) 0.012(2) 0.012(2) 0.0036(17) 0.0041(17) 0.0050(17)
N1 0.019(3) 0.016(3) 0.013(3) 0.004(2) 0.007(2) 0.005(2)
O15 0.016(2) 0.017(2) 0.012(2) 0.0039(18) 0.0039(18) 0.0017(19)
C1 0.021(3) 0.017(3) 0.017(3) 0.005(3) 0.006(3) 0.003(3)
O2 0.018(2) 0.011(2) 0.014(2) 0.0021(17) 0.0031(18) 0.0016(18)
N2 0.025(3) 0.016(3) 0.013(3) 0.004(2) 0.011(2) 0.006(2)
N3 0.022(3) 0.016(3) 0.019(3) 0.007(2) 0.008(2) 0.006(2)
Mo3 0.0119(3) 0.0101(3) 0.0069(2) 0.00163(18) 0.00158(19) 0.00349(19)
O3 0.025(3) 0.011(2) 0.011(2) -0.0002(17) 0.0059(19) 0.0078(19)
C2 0.026(4) 0.014(3) 0.019(3) 0.003(3) 0.011(3) 0.004(3)
Mo4 0.0161(3) 0.0095(3) 0.0177(3) 0.0024(2) -0.0024(2) 0.0013(2)
O4 0.049(4) 0.012(3) 0.021(3) 0.002(2) 0.009(3) 0.007(2)
C3 0.022(3) 0.018(4) 0.026(4) 0.007(3) 0.004(3) 0.005(3)
Cu2 0.0145(5) 0.0134(5) 0.0128(5) 0.0045(4) 0.0059(4) 0.0030(4)
O5 0.022(3) 0.024(3) 0.023(3) 0.013(2) 0.013(2) 0.011(2)
C4 0.030(4) 0.020(4) 0.035(4) 0.006(3) 0.006(3) 0.006(3)
Cu1 0.0158(4) 0.0129(4) 0.0149(4) 0.0033(3) 0.0067(3) 0.0024(3)
O6 0.019(2) 0.010(2) 0.009(2) -0.0002(16) 0.0051(17) 0.0034(18)
N4 0.033(4) 0.015(3) 0.028(3) 0.009(3) 0.006(3) 0.002(3)
O14 0.031(4) 0.008(3) 0.021(4) -0.001(3) 0.003(3) 0.008(3)
O8 0.016(2) 0.015(2) 0.012(2) 0.0049(18) 0.0058(17) 0.0054(18)
O9 0.027(3) 0.017(3) 0.031(3) 0.008(2) -0.002(2) 0.004(2)
O10 0.019(2) 0.023(3) 0.018(2) 0.005(2) -0.003(2) 0.007(2)
O11 0.019(3) 0.033(3) 0.039(3) 0.015(3) -0.006(2) -0.003(2)
O12 0.017(2) 0.028(3) 0.019(3) 0.008(2) 0.002(2) 0.007(2)
O7 0.040(3) 0.023(3) 0.032(3) 0.013(2) 0.021(3) 0.013(2)
O13 0.021(2) 0.022(3) 0.014(2) 0.0072(19) 0.0056(19) 0.005(2)
Mo2 0.0169(3) 0.0084(3) 0.0111(3) 0.00252(19) 0.0023(2) 0.0030(2)
K1 0.0262(8) 0.0305(9) 0.0260(9) 0.0015(7) 0.0082(7) 0.0005(7)
O16 0.027(3) 0.020(3) 0.057(4) -0.004(3) 0.014(3) 0.005(2)

loop_
_atom_type_symbol
_atom_type_description
_atom_type_scat_dispersion_real
_atom_type_scat_dispersion_imag
_atom_type_scat_source
C C 0.0033 0.0016 'International Tables Vol C Tables 4.2.6.8 and 6.1.1.4'
H H 0.0000 0.0000 'International Tables Vol C Tables 4.2.6.8 and 6.1.1.4'
N N 0.0061 0.0033 'International Tables Vol C Tables 4.2.6.8 and 6.1.1.4'
O O 0.0106 0.0060 'International Tables Vol C Tables 4.2.6.8 and 6.1.1.4'
Cr Cr 0.3209 0.6236 'International Tables Vol C Tables 4.2.6.8 and 6.1.1.4'
Cu Cu 0.3201 1.2651 'International Tables Vol C Tables 4.2.6.8 and 6.1.1.4'
Mo Mo -1.6832 0.6857 'International Tables Vol C Tables 4.2.6.8 and 6.1.1.4'
K K 0.2009 0.2494 'International Tables Vol C Tables 4.2.6.8 and 6.1.1.4'

loop_
_geom_angle_atom_site_label_1
_geom_angle_atom_site_label_2
_geom_angle_atom_site_label_3
_geom_angle
_geom_angle_site_symmetry_1
_geom_angle_site_symmetry_3
O12 Mo1 O8 102.6(2) . 2_465
O12 Mo1 O3 103.6(2) . 2_465
O8 Mo1 O3 100.4(2) 2_465 2_465
O12 Mo1 O1 103.4(2) . .
O8 Mo1 O1 99.7(2) 2_465 .
O3 Mo1 O1 141.6(2) 2_465 .
O12 Mo1 O6 98.5(2) . 2_465
O8 Mo1 O6 158.8(2) 2_465 2_465
O3 Mo1 O6 77.04(19) 2_465 2_465
O1 Mo1 O6 72.42(18) . 2_465
O12 Mo1 O1 178.6(2) . 2_465
O8 Mo1 O1 78.23(18) 2_465 2_465
O3 Mo1 O1 77.33(19) 2_465 2_465
O1 Mo1 O1 75.3(2) . 2_465
O6 Mo1 O1 80.66(17) 2_465 2_465
Mo1 O1 Mo4 148.0(2) . .
Mo1 O1 Mo3 103.28(19) . .
Mo4 O1 Mo3 95.07(17) . .
Mo1 O1 Mo1 104.7(2) . 2_465
Mo4 O1 Mo1 98.17(16) . 2_465
Mo3 O1 Mo1 98.20(17) . 2_465
C1 N1 N2 106.7(6) . .
C1 N1 Cu2 135.0(5) . .
N2 N1 Cu2 117.7(4) . .
Cu1 O15 Cu2 120.0(2) . .
N1 C1 N3 109.9(6) . .
Mo3 O2 Mo4 113.6(2) . .
C2 N2 N1 107.5(6) . .
C2 N2 Cu1 132.6(5) . .
N1 N2 Cu1 119.3(4) . .
C2 N3 C1 105.5(6) . .
C2 N3 C3 126.7(6) . .
C1 N3 C3 127.8(6) . .
O10 Mo3 O13 105.3(2) . .
O10 Mo3 O2 99.2(2) . .
O13 Mo3 O2 105.8(2) . .
O10 Mo3 O6 97.2(2) . 2_465
O13 Mo3 O6 100.8(2) . 2_465
O2 Mo3 O6 143.6(2) . 2_465
O10 Mo3 O1 104.5(2) . .
O13 Mo3 O1 149.7(2) . .
O2 Mo3 O1 74.62(18) . .
O6 Mo3 O1 69.86(18) 2_465 .
O10 Mo3 O8 175.1(2) . .
O13 Mo3 O8 79.1(2) . .
O2 Mo3 O8 81.30(18) . .
O6 Mo3 O8 79.81(18) 2_465 .
O1 Mo3 O8 70.87(16) . .
Mo1 O3 Mo2 103.7(2) 2_465 .
Mo1 O3 Mo4 112.0(2) 2_465 .
Mo2 O3 Mo4 97.08(19) . .
N2 C2 N3 110.4(6) . .
O11 Mo4 O4 104.2(3) . .
O11 Mo4 O5 100.8(3) . .
O4 Mo4 O5 103.5(2) . .
O11 Mo4 O2 97.4(3) . .
O4 Mo4 O2 91.9(2) . .
O5 Mo4 O2 152.3(2) . .
O11 Mo4 O1 94.8(2) . .
O4 Mo4 O1 156.8(3) . .
O5 Mo4 O1 85.6(2) . .
O2 Mo4 O1 72.14(18) . .
O11 Mo4 O3 166.0(3) . .
O4 Mo4 O3 89.6(2) . .
O5 Mo4 O3 74.0(2) . .
O2 Mo4 O3 83.33(18) . .
O1 Mo4 O3 72.12(16) . .
O11 Mo4 K1 74.7(2) . 2_565
O4 Mo4 K1 106.5(2) . 2_565
O5 Mo4 K1 26.32(16) . 2_565
O2 Mo4 K1 161.12(14) . 2_565
O1 Mo4 K1 91.16(12) . 2_565
O3 Mo4 K1 100.22(12) . 2_565
N3 C3 C4 112.8(6) . .
O15 Cu2 O15 180.0(2) . 2_566
O15 Cu2 N1 89.7(2) . .
O15 Cu2 N1 90.3(2) 2_566 .
O15 Cu2 N1 90.3(2) . 2_566
O15 Cu2 N1 89.7(2) 2_566 2_566
N1 Cu2 N1 180.000(1) . 2_566
O15 Cu2 O10 92.54(19) . .
O15 Cu2 O10 87.46(19) 2_566 .
N1 Cu2 O10 89.8(2) . .
N1 Cu2 O10 90.2(2) 2_566 .
O15 Cu2 O10 87.46(19) . 2_566
O15 Cu2 O10 92.54(19) 2_566 2_566
N1 Cu2 O10 90.2(2) . 2_566
N1 Cu2 O10 89.8(2) 2_566 2_566
O10 Cu2 O10 180.000(1) . 2_566
Mo4 O5 K1 128.3(3) . 2_565
Mo4 O5 Mo2 116.1(2) . .
K1 O5 Mo2 115.1(2) 2_565 .
N4 C4 C3 107.9(7) . .
O15 Cu1 O16 89.9(3) . .
O15 Cu1 O8 166.9(2) . 1_655
O16 Cu1 O8 89.1(2) . 1_655
O15 Cu1 N2 91.1(2) . .
O16 Cu1 N2 178.2(3) . .
O8 Cu1 N2 90.2(2) 1_655 .
O15 Cu1 O12 89.64(19) . .
O16 Cu1 O12 91.7(2) . .
O8 Cu1 O12 103.42(19) 1_655 .
N2 Cu1 O12 86.9(2) . .
O15 Cu1 K1 96.47(15) . .
O16 Cu1 K1 6.9(2) . .
O8 Cu1 K1 83.29(14) 1_655 .
N2 Cu1 K1 171.51(17) . .
O12 Cu1 K1 89.33(14) . .
Mo3 O6 Mo2 143.4(2) 2_465 .
Mo3 O6 Mo1 108.3(2) 2_465 2_465
Mo2 O6 Mo1 105.07(19) . 2_465
Mo2 O14 Mo2 180.00(4) . 2_475
Mo1 O8 Cu1 146.6(3) 2_465 1_455
Mo1 O8 Mo3 112.6(2) 2_465 .
Cu1 O8 Mo3 100.54(18) 1_455 .
Mo3 O10 Cu2 169.2(3) . .
Mo1 O12 Cu1 170.2(3) . .
Mo2 O7 K1 89.6(2) . 2_565
O7 Mo2 O9 105.2(3) . .
O7 Mo2 O14 104.9(2) . .
O9 Mo2 O14 99.63(19) . .
O7 Mo2 O6 92.7(2) . .
O9 Mo2 O6 92.0(2) . .
O14 Mo2 O6 155.42(13) . .
O7 Mo2 O5 91.4(2) . .
O9 Mo2 O5 162.2(2) . .
O14 Mo2 O5 81.91(14) . .
O6 Mo2 O5 80.54(19) . .
O7 Mo2 O3 155.9(2) . .
O9 Mo2 O3 92.2(2) . .
O14 Mo2 O3 88.26(12) . .
O6 Mo2 O3 69.62(17) . .
O5 Mo2 O3 70.07(18) . .
O7 Mo2 K1 61.5(2) . 2_565
O9 Mo2 K1 166.6(2) . 2_565
O14 Mo2 K1 86.25(4) . 2_565
O6 Mo2 K1 87.22(14) . 2_565
O5 Mo2 K1 30.28(13) . 2_565
O3 Mo2 K1 100.12(13) . 2_565
O16 K1 O5 102.2(3) . 2_565
O16 K1 K1 127.2(3) . 2
O5 K1 K1 127.6(2) 2_565 2
O16 K1 O7 77.2(3) . 2_565
O5 K1 O7 63.21(19) 2_565 2_565
K1 K1 O7 107.71(14) 2 2_565
O16 K1 Mo4 111.3(2) . 2_565
O5 K1 Mo4 25.35(15) 2_565 2_565
K1 K1 Mo4 121.23(9) 2 2_565
O7 K1 Mo4 88.53(11) 2_565 2_565
O16 K1 Mo2 91.1(2) . 2_565
O5 K1 Mo2 34.58(15) 2_565 2_565
K1 K1 Mo2 118.72(10) 2 2_565
O7 K1 Mo2 28.87(10) 2_565 2_565
Mo4 K1 Mo2 59.77(3) 2_565 2_565
O16 K1 Cu1 8.3(3) . .
O5 K1 Cu1 97.10(17) 2_565 .
K1 K1 Cu1 133.89(10) 2 .
O7 K1 Cu1 80.32(11) 2_565 .
Mo4 K1 Cu1 103.97(5) 2_565 .
Mo2 K1 Cu1 90.50(4) 2_565 .
K1 O16 Cu1 164.8(5) . .

loop_
_geom_bond_atom_site_label_1
_geom_bond_atom_site_label_2
_geom_bond_distance
_geom_bond_site_symmetry_2
Mo1 O12 1.690(5) .
Mo1 O8 1.792(4) 2_465
Mo1 O3 1.857(5) 2_465
Mo1 O1 1.957(4) .
Mo1 O6 2.109(5) 2_465
Mo1 O1 2.414(5) 2_465
O1 Mo4 2.228(5) .
O1 Mo3 2.233(4) .
O1 Mo1 2.414(5) 2_465
N1 C1 1.320(9) .
N1 N2 1.373(7) .
N1 Cu2 2.052(6) .
O15 Cu1 1.924(5) .
O15 Cu2 1.943(5) .
C1 N3 1.353(9) .
O2 Mo3 1.894(5) .
O2 Mo4 2.037(5) .
N2 C2 1.307(9) .
N2 Cu1 1.992(6) .
N3 C2 1.344(9) .
N3 C3 1.474(9) .
Mo3 O10 1.704(5) .
Mo3 O13 1.713(5) .
Mo3 O6 1.948(4) 2_465
Mo3 O8 2.413(5) .
O3 Mo1 1.857(5) 2_465
O3 Mo2 2.300(5) .
O3 Mo4 2.362(5) .
Mo4 O11 1.697(6) .
Mo4 O4 1.712(5) .
Mo4 O5 1.900(5) .
Mo4 K1 3.4813(19) 2_565
C3 C4 1.517(11) .
Cu2 O15 1.943(5) 2_566
Cu2 N1 2.052(6) 2_566
Cu2 O10 2.359(5) .
Cu2 O10 2.359(5) 2_566
O5 K1 1.967(5) 2_565
O5 Mo2 2.214(5) .
C4 N4 1.512(10) .
Cu1 O16 1.962(6) .
Cu1 O8 1.982(5) 1_655
Cu1 O12 2.394(5) .
Cu1 K1 3.579(2) .
O6 Mo3 1.948(4) 2_465
O6 Mo2 2.022(4) .
O6 Mo1 2.109(5) 2_465
O14 Mo2 1.8693(6) .
O14 Mo2 1.8693(6) 2_475
O8 Mo1 1.792(4) 2_465
O8 Cu1 1.982(5) 1_455
O9 Mo2 1.707(6) .
O7 Mo2 1.706(5) .
O7 K1 3.104(7) 2_565
Mo2 K1 3.5318(19) 2_565
K1 O16 1.648(6) .
K1 O5 1.967(5) 2_565
K1 K1 2.795(4) 2
K1 O7 3.104(7) 2_565
K1 Mo4 3.4813(19) 2_565
K1 Mo2 3.5318(19) 2_565
